data_7026250
loop_
_publ_author_name
'Kuo, Yu-Ying'
'Haddow, Mairi F.'
'P\'erez-Redondo, Adri\'an'
'Owen, Gareth R.'

_publ_section_title
;
 Rhodium and iridium complexes containing
 diphenyl-2-(3-methyl)indolylphosphine: synthesis, structure and
 application in the catalytic transfer hydrogenation of ketones.
;
_journal_issue 27
_journal_name_full 'Dalton transactions (Cambridge, England : 2003)'
_journal_page_first 6239
_journal_page_last 6248
_journal_paper_doi 10.1039/c0dt00293c
_journal_volume 39
_journal_year 2010
_chemical_formula_moiety 'C45 H51 N2 P Rh2, 2(B F4), 1.5(C H2 Cl2)'
_chemical_formula_sum 'C46.5 H54 B2 Cl3 F8 N2 P Rh2'
_chemical_formula_weight 1157.68
_chemical_name_systematic
;
?
;
_space_group_IT_number 2
_symmetry_cell_setting triclinic
_symmetry_space_group_name_Hall '-P 1'
_symmetry_space_group_name_H-M 'P -1'
_atom_sites_solution_hydrogens geom
_atom_sites_solution_primary direct
_atom_sites_solution_secondary difmap
_audit_creation_method SHELXL-97
_cell_angle_alpha 92.954(2)
_cell_angle_beta 98.481(2)
_cell_angle_gamma 99.342(2)
_cell_formula_units_Z 2
_cell_length_a 11.0623(4)
_cell_length_b 11.2983(4)
_cell_length_c 19.1151(7)
_cell_measurement_reflns_used 9918
_cell_measurement_temperature 100(2)
_cell_measurement_theta_max 27.46
_cell_measurement_theta_min 2.20
_cell_volume 2324.66(15)
_computing_cell_refinement 'Apex II (Bruker-AXS, 2007)'
_computing_data_collection 'Apex II (Bruker-AXS, 2007)'
_computing_data_reduction
;
SAINT v7.34A (Bruker-AXS, 2007) & XPREP v2005/4 (Bruker-AXS, 2005)
;
_computing_molecular_graphics 'Bruker SHELXTL'
_computing_publication_material 'Bruker SHELXTL'
_computing_structure_refinement 'SHELXL-97 (Sheldrick, 1997)'
_computing_structure_solution 'SHELXS-97 (Sheldrick, 1990)'
_diffrn_ambient_temperature 100(2)
_diffrn_measured_fraction_theta_full 0.990
_diffrn_measured_fraction_theta_max 0.990
_diffrn_measurement_device_type 'Bruker Apex II with CCD area detector'
_diffrn_measurement_method 'phi and omega scans'
_diffrn_radiation_monochromator graphite
_diffrn_radiation_source 'fine-focus sealed tube'
_diffrn_radiation_type MoK\a
_diffrn_radiation_wavelength 0.71073
_diffrn_reflns_av_R_equivalents 0.0331
_diffrn_reflns_av_sigmaI/netI 0.0383
_diffrn_reflns_limit_h_max 8
_diffrn_reflns_limit_h_min -14
_diffrn_reflns_limit_k_max 14
_diffrn_reflns_limit_k_min -14
_diffrn_reflns_limit_l_max 24
_diffrn_reflns_limit_l_min -23
_diffrn_reflns_number 32973
_diffrn_reflns_theta_full 27.51
_diffrn_reflns_theta_max 27.51
_diffrn_reflns_theta_min 1.83
_exptl_absorpt_coefficient_mu 0.986
_exptl_absorpt_correction_T_max 0.797792
_exptl_absorpt_correction_T_min 0.715295
_exptl_absorpt_correction_type multi-scan
_exptl_absorpt_process_details 'SADABS V2008/1'
_exptl_crystal_colour yellow
_exptl_crystal_density_diffrn 1.654
_exptl_crystal_density_method 'not measured'
_exptl_crystal_description block
_exptl_crystal_F_000 1170
_exptl_crystal_size_max 0.47
_exptl_crystal_size_mid 0.40
_exptl_crystal_size_min 0.28
_refine_diff_density_max 1.613
_refine_diff_density_min -1.560
_refine_diff_density_rms 0.121
_refine_ls_extinction_method none
_refine_ls_goodness_of_fit_ref 1.065
_refine_ls_hydrogen_treatment constr
_refine_ls_matrix_type full
_refine_ls_number_parameters 607
_refine_ls_number_reflns 10602
_refine_ls_number_restraints 0
_refine_ls_restrained_S_all 1.065
_refine_ls_R_factor_all 0.0675
_refine_ls_R_factor_gt 0.0464
_refine_ls_shift/su_max 0.001
_refine_ls_shift/su_mean 0.000
_refine_ls_structure_factor_coef Fsqd
_refine_ls_weighting_details 'calc w=1/[\s^2^(Fo^2^)+(0.0563P)^2^+7.5634P] where P=(Fo^2^+2Fc^2^)/3'
_refine_ls_weighting_scheme calc
_refine_ls_wR_factor_gt 0.1171
_refine_ls_wR_factor_ref 0.1302
_reflns_number_gt 8222
_reflns_number_total 10602
_reflns_threshold_expression >2sigma(I)
_cod_data_source_file c0dt00293c.txt
_cod_data_source_block y051_0m
_cod_depositor_comments
;
The following automatic conversions were performed:

'_symmetry_cell_setting' value 'Triclinic' changed to 'triclinic'
according to /home/saulius/struct/CIF-dictionaries/cif_core.dic
dictionary named 'cif_core.dic' version 2.4.2 from 2011-04-26.

Automatic conversion script
Id: cif_fix_values 1891 2012-01-12 08:04:46Z andrius 
;
_cod_original_sg_symbol_Hall -P1
_cod_original_sg_symbol_H-M P-1
_cod_original_formula_sum 'C46.50 H54 B2 Cl3 F8 N2 P Rh2'
_cod_database_code 7026250

loop_
_symmetry_equiv_pos_as_xyz
'x, y, z'
'-x, -y, -z'

loop_
_atom_site_label
_atom_site_type_symbol
_atom_site_fract_x
_atom_site_fract_y
_atom_site_fract_z
_atom_site_U_iso_or_equiv
_atom_site_adp_type
_atom_site_occupancy
_atom_site_symmetry_multiplicity
_atom_site_calc_flag
_atom_site_refinement_flags
_atom_site_disorder_assembly
_atom_site_disorder_group
Rh1 Rh 0.56899(3) 0.56186(3) 0.208324(17) 0.02474(10) Uani 1 1 d . . .
Rh2 Rh 0.15097(3) 0.08918(3) 0.222732(16) 0.02160(9) Uani 1 1 d . . .
P1 P 0.31169(10) 0.16036(9) 0.31490(5) 0.0205(2) Uani 1 1 d . . .
N2 N 0.0726(4) 0.2453(3) 0.23475(19) 0.0279(8) Uani 1 1 d . . .
N1 N 0.4314(3) 0.2673(3) 0.21025(17) 0.0238(7) Uani 1 1 d . . .
H1 H 0.3723 0.2298 0.1768 0.029 Uiso 1 1 calc R . .
C1 C 0.4367(4) 0.2541(4) 0.2823(2) 0.0218(8) Uani 1 1 d . . .
C2 C 0.5416(4) 0.3268(4) 0.3191(2) 0.0228(8) Uani 1 1 d . . .
C3 C 0.6046(4) 0.3850(4) 0.2669(2) 0.0233(8) Uani 1 1 d . . .
C4 C 0.7152(4) 0.4721(4) 0.2706(2) 0.0262(9) Uani 1 1 d . . .
H4 H 0.7613 0.5097 0.3175 0.031 Uiso 1 1 calc R . .
C5 C 0.7583(4) 0.5048(4) 0.2068(3) 0.0321(10) Uani 1 1 d . . .
H5 H 0.8339 0.5677 0.2088 0.039 Uiso 1 1 calc R . .
C6 C 0.6831(4) 0.4666(4) 0.1414(2) 0.0315(10) Uani 1 1 d . . .
H6 H 0.7068 0.5037 0.0979 0.038 Uiso 1 1 calc R . .
C7 C 0.5667(5) 0.3963(4) 0.1369(2) 0.0294(9) Uani 1 1 d . . .
H7 H 0.5093 0.3799 0.0906 0.035 Uiso 1 1 calc R . .
C8 C 0.5313(4) 0.3468(4) 0.1995(2) 0.0256(9) Uani 1 1 d . . .
C9 C 0.5855(4) 0.3455(4) 0.3974(2) 0.0265(9) Uani 1 1 d . . .
H9A H 0.5735 0.4252 0.4148 0.040 Uiso 1 1 calc R . .
H9B H 0.6737 0.3398 0.4073 0.040 Uiso 1 1 calc R . .
H9C H 0.5379 0.2836 0.4214 0.040 Uiso 1 1 calc R . .
C10 C 0.2786(4) 0.2623(4) 0.3844(2) 0.0230(8) Uani 1 1 d . . .
C11 C 0.2723(4) 0.3804(4) 0.3698(2) 0.0289(9) Uani 1 1 d . . .
H11 H 0.2928 0.4076 0.3261 0.035 Uiso 1 1 calc R . .
C12 C 0.2366(4) 0.4601(4) 0.4177(3) 0.0338(10) Uani 1 1 d . . .
H12 H 0.2326 0.5407 0.4069 0.041 Uiso 1 1 calc R . .
C13 C 0.2070(4) 0.4202(4) 0.4814(3) 0.0341(11) Uani 1 1 d . . .
H13 H 0.1816 0.4733 0.5143 0.041 Uiso 1 1 calc R . .
C14 C 0.2145(4) 0.3033(4) 0.4973(2) 0.0306(10) Uani 1 1 d . . .
H14 H 0.1955 0.2769 0.5414 0.037 Uiso 1 1 calc R . .
C15 C 0.2492(4) 0.2245(4) 0.4493(2) 0.0258(9) Uani 1 1 d . . .
H15 H 0.2532 0.1441 0.4606 0.031 Uiso 1 1 calc R . .
C16 C 0.3867(4) 0.0472(4) 0.3613(2) 0.0218(8) Uani 1 1 d . . .
C17 C 0.5123(4) 0.0410(4) 0.3624(2) 0.0256(9) Uani 1 1 d . . .
H17 H 0.5620 0.0965 0.3382 0.031 Uiso 1 1 calc R . .
C18 C 0.5637(4) -0.0463(4) 0.3988(2) 0.0284(9) Uani 1 1 d . . .
H18 H 0.6489 -0.0505 0.3992 0.034 Uiso 1 1 calc R . .
C19 C 0.4929(4) -0.1275(4) 0.4344(2) 0.0294(9) Uani 1 1 d . . .
H19 H 0.5297 -0.1859 0.4600 0.035 Uiso 1 1 calc R . .
C20 C 0.3679(4) -0.1232(4) 0.4328(2) 0.0282(9) Uani 1 1 d . . .
H20 H 0.3188 -0.1788 0.4572 0.034 Uiso 1 1 calc R . .
C21 C 0.3149(4) -0.0374(4) 0.3953(2) 0.0259(9) Uani 1 1 d . . .
H21 H 0.2287 -0.0365 0.3929 0.031 Uiso 1 1 calc R . .
C22 C 0.3935(5) 0.5925(5) 0.1577(2) 0.0342(10) Uani 1 1 d . . .
H22 H 0.3475 0.5259 0.1225 0.041 Uiso 1 1 calc R . .
C23 C 0.4859(5) 0.6695(5) 0.1322(3) 0.0410(12) Uani 1 1 d . . .
H23 H 0.4951 0.6482 0.0821 0.049 Uiso 1 1 calc R . .
C24 C 0.5185(7) 0.8033(5) 0.1548(3) 0.0568(16) Uani 1 1 d . . .
H24A H 0.5463 0.8465 0.1147 0.068 Uiso 1 1 calc R . .
H24B H 0.4428 0.8322 0.1653 0.068 Uiso 1 1 calc R . .
C25 C 0.6162(6) 0.8340(5) 0.2176(4) 0.0530(15) Uani 1 1 d . . .
H25A H 0.6006 0.9056 0.2446 0.064 Uiso 1 1 calc R . .
H25B H 0.6973 0.8558 0.2014 0.064 Uiso 1 1 calc R . .
C26 C 0.6236(5) 0.7334(4) 0.2665(3) 0.0355(11) Uani 1 1 d . . .
H26 H 0.7044 0.7420 0.2992 0.043 Uiso 1 1 calc R . .
C27 C 0.5235(5) 0.6693(4) 0.2930(2) 0.0334(10) Uani 1 1 d . . .
H27 H 0.5453 0.6409 0.3412 0.040 Uiso 1 1 calc R . .
C28 C 0.3934(5) 0.6980(5) 0.2773(3) 0.0414(12) Uani 1 1 d . . .
H28A H 0.3498 0.6771 0.3179 0.050 Uiso 1 1 calc R . .
H28B H 0.3992 0.7857 0.2734 0.050 Uiso 1 1 calc R . .
C29 C 0.3179(5) 0.6335(5) 0.2113(3) 0.0436(13) Uani 1 1 d . . .
H29A H 0.2640 0.6872 0.1887 0.052 Uiso 1 1 calc R . .
H29B H 0.2634 0.5623 0.2242 0.052 Uiso 1 1 calc R . .
C30 C -0.0256(4) -0.0013(5) 0.1552(2) 0.0316(10) Uani 1 1 d . . .
H30 H -0.0975 0.0411 0.1581 0.038 Uiso 1 1 calc R . .
C31 C 0.0530(4) 0.0474(5) 0.1103(2) 0.0326(10) Uani 1 1 d . . .
H31 H 0.0276 0.1190 0.0874 0.039 Uiso 1 1 calc R . .
C32 C 0.1249(4) -0.0234(5) 0.0667(2) 0.0329(10) Uani 1 1 d . . .
H32A H 0.1311 0.0140 0.0214 0.039 Uiso 1 1 calc R . .
H32B H 0.0782 -0.1063 0.0554 0.039 Uiso 1 1 calc R . .
C33 C 0.2566(4) -0.0292(5) 0.1047(2) 0.0313(10) Uani 1 1 d . . .
H33A H 0.2822 -0.1036 0.0867 0.038 Uiso 1 1 calc R . .
H33B H 0.3150 0.0400 0.0927 0.038 Uiso 1 1 calc R . .
C34 C 0.2668(4) -0.0277(4) 0.1849(2) 0.0262(9) Uani 1 1 d . . .
H34 H 0.3540 -0.0131 0.2107 0.031 Uiso 1 1 calc R . .
C35 C 0.1819(4) -0.0946(4) 0.2202(2) 0.0264(9) Uani 1 1 d . . .
H35 H 0.2195 -0.1184 0.2671 0.032 Uiso 1 1 calc R . .
C36 C 0.0697(4) -0.1849(4) 0.1835(2) 0.0320(10) Uani 1 1 d . . .
H36A H 0.0864 -0.2142 0.1367 0.038 Uiso 1 1 calc R . .
H36B H 0.0571 -0.2549 0.2123 0.038 Uiso 1 1 calc R . .
C37 C -0.0480(4) -0.1303(5) 0.1729(3) 0.0360(11) Uani 1 1 d . . .
H37A H -0.1081 -0.1781 0.1341 0.043 Uiso 1 1 calc R . .
H37B H -0.0856 -0.1352 0.2168 0.043 Uiso 1 1 calc R . .
C38 C 0.0989(6) 0.3372(5) 0.1846(3) 0.0434(13) Uani 1 1 d . . .
H38A H 0.0550 0.3074 0.1371 0.065 Uiso 1 1 calc R . .
H38B H 0.1884 0.3542 0.1837 0.065 Uiso 1 1 calc R . .
H38C H 0.0709 0.4110 0.1997 0.065 Uiso 1 1 calc R . .
C39 C 0.0068(4) 0.2735(4) 0.2807(2) 0.0286(9) Uani 1 1 d . . .
H39 H -0.0184 0.3499 0.2783 0.034 Uiso 1 1 calc R . .
C40 C -0.0337(4) 0.2004(4) 0.3365(2) 0.0256(9) Uani 1 1 d . . .
C41 C -0.0725(4) 0.2610(4) 0.3927(3) 0.0314(10) Uani 1 1 d . . .
H41 H -0.0759 0.3443 0.3917 0.038 Uiso 1 1 calc R . .
C42 C -0.1060(4) 0.1991(5) 0.4499(3) 0.0357(11) Uani 1 1 d . . .
H42 H -0.1303 0.2406 0.4886 0.043 Uiso 1 1 calc R . .
C43 C -0.1039(4) 0.0770(5) 0.4503(3) 0.0360(11) Uani 1 1 d . . .
H43 H -0.1272 0.0349 0.4893 0.043 Uiso 1 1 calc R . .
C44 C -0.0677(4) 0.0148(4) 0.3937(2) 0.0315(10) Uani 1 1 d . . .
H44 H -0.0678 -0.0693 0.3939 0.038 Uiso 1 1 calc R . .
C45 C -0.0323(4) 0.0768(4) 0.3383(2) 0.0264(9) Uani 1 1 d . . .
H45 H -0.0063 0.0351 0.3003 0.032 Uiso 1 1 calc R . .
B1 B 0.2630(7) 0.2741(6) 0.0081(3) 0.0469(15) Uani 1 1 d . . .
F1 F 0.3338(4) 0.3823(3) -0.00190(18) 0.0668(11) Uani 1 1 d . . .
F2 F 0.1362(4) 0.2779(4) -0.0098(2) 0.0854(14) Uani 1 1 d . . .
F3 F 0.2837(3) 0.2577(3) 0.07956(15) 0.0548(9) Uani 1 1 d . . .
F4 F 0.2895(4) 0.1821(4) -0.0323(2) 0.0681(11) Uani 1 1 d . . .
B2 B 0.0113(5) 0.6471(5) 0.3501(3) 0.0328(11) Uani 1 1 d . . .
F5 F -0.0762(3) 0.7189(3) 0.32653(17) 0.0460(7) Uani 1 1 d . . .
F6 F 0.1189(3) 0.7207(3) 0.38212(18) 0.0505(8) Uani 1 1 d . . .
F7 F -0.0369(3) 0.5709(3) 0.39690(17) 0.0471(8) Uani 1 1 d . . .
F8 F 0.0354(3) 0.5794(3) 0.29235(15) 0.0404(7) Uani 1 1 d . . .
C46A C 0.6891(6) 0.1058(7) 0.0829(4) 0.0617(17) Uani 0.50 1 d P A 1
H46A H 0.7553 0.1601 0.0650 0.074 Uiso 0.50 1 calc PR A 1
H46B H 0.7027 0.0223 0.0739 0.074 Uiso 0.50 1 calc PR A 1
Cl1A Cl 0.70225(18) 0.13855(16) 0.17576(9) 0.0638(4) Uani 0.50 1 d P A 1
Cl2A Cl 0.5530(3) 0.1205(3) 0.03802(14) 0.0478(6) Uani 0.50 1 d P A 1
C46B C 0.6891(6) 0.1058(7) 0.0829(4) 0.0617(17) Uani 0.50 1 d P B 2
H46C H 0.6016 0.0964 0.0597 0.074 Uiso 0.50 1 calc PR B 2
H46D H 0.7213 0.0311 0.0724 0.074 Uiso 0.50 1 calc PR B 2
Cl1B Cl 0.70225(18) 0.13855(16) 0.17576(9) 0.0638(4) Uani 0.50 1 d P B 2
Cl2B Cl 0.7842(4) 0.2370(3) 0.0525(2) 0.0703(10) Uani 0.50 1 d P B 2
C47 C 0.9625(16) 0.4728(14) -0.0135(7) 0.072(5) Uani 0.50 1 d P C 1
H47A H 1.0167 0.4388 -0.0431 0.086 Uiso 0.50 1 calc PR C 1
H47B H 0.9256 0.5343 -0.0403 0.086 Uiso 0.50 1 calc PR C 1
Cl3 Cl 0.8399(4) 0.3551(3) -0.0012(2) 0.0743(10) Uani 0.50 1 d P C 1
Cl4 Cl 1.0496(7) 0.5400(4) 0.0602(3) 0.136(3) Uani 0.50 1 d P C 1

loop_
_atom_site_aniso_label
_atom_site_aniso_U_11
_atom_site_aniso_U_22
_atom_site_aniso_U_33
_atom_site_aniso_U_23
_atom_site_aniso_U_13
_atom_site_aniso_U_12
Rh1 0.02397(18) 0.02913(18) 0.02326(17) 0.00193(13) 0.00830(13) 0.00674(14)
Rh2 0.01960(17) 0.02863(17) 0.01483(15) -0.00241(12) 0.00010(12) 0.00263(13)
P1 0.0191(5) 0.0263(5) 0.0146(4) -0.0020(4) 0.0023(4) 0.0009(4)
N2 0.029(2) 0.0323(19) 0.0202(17) 0.0028(14) 0.0005(15) 0.0032(16)
N1 0.0218(18) 0.0324(19) 0.0156(16) -0.0018(14) 0.0039(13) -0.0002(15)
C1 0.020(2) 0.028(2) 0.0167(18) -0.0027(15) 0.0031(15) 0.0034(16)
C2 0.021(2) 0.027(2) 0.0201(19) -0.0001(15) 0.0046(16) 0.0035(16)
C3 0.020(2) 0.028(2) 0.023(2) 0.0008(16) 0.0048(16) 0.0050(16)
C4 0.021(2) 0.028(2) 0.030(2) 0.0000(17) 0.0055(17) 0.0047(17)
C5 0.026(2) 0.034(2) 0.041(3) 0.008(2) 0.014(2) 0.0077(19)
C6 0.035(3) 0.036(2) 0.029(2) 0.0032(19) 0.0134(19) 0.015(2)
C7 0.040(3) 0.032(2) 0.022(2) 0.0045(17) 0.0150(19) 0.013(2)
C8 0.026(2) 0.030(2) 0.023(2) -0.0021(16) 0.0062(17) 0.0081(17)
C9 0.024(2) 0.035(2) 0.0176(19) -0.0011(16) 0.0008(16) -0.0013(18)
C10 0.0166(19) 0.033(2) 0.0177(18) -0.0037(16) 0.0031(15) 0.0004(16)
C11 0.023(2) 0.035(2) 0.026(2) -0.0051(18) 0.0032(17) -0.0012(18)
C12 0.026(2) 0.030(2) 0.042(3) -0.009(2) 0.004(2) -0.0007(18)
C13 0.025(2) 0.041(3) 0.034(2) -0.016(2) 0.0069(19) 0.001(2)
C14 0.023(2) 0.046(3) 0.021(2) -0.0078(18) 0.0064(17) 0.0009(19)
C15 0.019(2) 0.037(2) 0.0201(19) -0.0017(17) 0.0024(16) 0.0019(17)
C16 0.022(2) 0.028(2) 0.0131(17) -0.0030(15) -0.0010(15) 0.0034(16)
C17 0.023(2) 0.031(2) 0.0205(19) -0.0046(16) 0.0018(16) 0.0004(17)
C18 0.021(2) 0.033(2) 0.029(2) -0.0027(18) -0.0028(17) 0.0052(18)
C19 0.028(2) 0.035(2) 0.022(2) -0.0009(17) -0.0064(17) 0.0059(19)
C20 0.030(2) 0.034(2) 0.0177(19) 0.0021(17) 0.0017(17) 0.0002(18)
C21 0.024(2) 0.033(2) 0.0181(19) -0.0035(16) 0.0018(16) 0.0003(17)
C22 0.034(3) 0.044(3) 0.026(2) -0.0021(19) 0.0007(19) 0.017(2)
C23 0.053(3) 0.047(3) 0.027(2) 0.010(2) 0.008(2) 0.019(3)
C24 0.078(5) 0.046(3) 0.053(4) 0.020(3) 0.019(3) 0.016(3)
C25 0.058(4) 0.035(3) 0.068(4) 0.005(3) 0.018(3) 0.008(3)
C26 0.033(3) 0.033(2) 0.040(3) -0.005(2) 0.004(2) 0.008(2)
C27 0.035(3) 0.039(3) 0.027(2) -0.0042(19) 0.0045(19) 0.012(2)
C28 0.034(3) 0.059(3) 0.036(3) -0.003(2) 0.013(2) 0.016(2)
C29 0.031(3) 0.052(3) 0.047(3) -0.011(2) 0.004(2) 0.012(2)
C30 0.020(2) 0.049(3) 0.022(2) -0.0108(19) -0.0057(17) 0.0056(19)
C31 0.032(2) 0.045(3) 0.0176(19) -0.0087(18) -0.0085(17) 0.011(2)
C32 0.034(3) 0.046(3) 0.0171(19) -0.0034(18) -0.0007(18) 0.009(2)
C33 0.029(2) 0.045(3) 0.020(2) -0.0030(18) 0.0057(18) 0.009(2)
C34 0.026(2) 0.033(2) 0.0194(19) -0.0062(16) -0.0001(16) 0.0088(18)
C35 0.031(2) 0.029(2) 0.0188(19) -0.0020(16) 0.0010(17) 0.0072(18)
C36 0.035(3) 0.034(2) 0.025(2) -0.0060(18) 0.0051(19) 0.002(2)
C37 0.028(2) 0.045(3) 0.029(2) -0.012(2) 0.0030(19) -0.003(2)
C38 0.063(4) 0.036(3) 0.034(3) 0.006(2) 0.012(2) 0.011(2)
C39 0.025(2) 0.029(2) 0.030(2) -0.0010(18) -0.0025(18) 0.0080(18)
C40 0.0159(19) 0.031(2) 0.028(2) -0.0043(17) 0.0012(16) 0.0040(17)
C41 0.020(2) 0.035(2) 0.038(3) -0.003(2) 0.0050(19) 0.0049(18)
C42 0.024(2) 0.050(3) 0.033(2) -0.006(2) 0.0099(19) 0.007(2)
C43 0.024(2) 0.047(3) 0.036(3) 0.002(2) 0.010(2) -0.002(2)
C44 0.026(2) 0.033(2) 0.033(2) 0.0001(19) 0.0041(19) -0.0006(19)
C45 0.017(2) 0.033(2) 0.028(2) -0.0045(17) 0.0043(16) 0.0017(17)
B1 0.063(4) 0.047(4) 0.027(3) 0.001(2) 0.003(3) 0.003(3)
F1 0.104(3) 0.057(2) 0.0411(19) 0.0148(16) 0.021(2) 0.008(2)
F2 0.075(3) 0.100(3) 0.075(3) -0.028(2) -0.020(2) 0.036(3)
F3 0.058(2) 0.076(2) 0.0217(14) 0.0062(14) 0.0025(14) -0.0108(17)
F4 0.087(3) 0.071(2) 0.050(2) -0.0097(18) 0.016(2) 0.024(2)
B2 0.030(3) 0.031(3) 0.036(3) -0.003(2) 0.007(2) 0.002(2)
F5 0.0453(18) 0.0383(16) 0.0546(19) -0.0024(14) 0.0020(15) 0.0145(14)
F6 0.0369(17) 0.0540(19) 0.0528(19) -0.0104(15) 0.0041(14) -0.0081(14)
F7 0.0493(19) 0.0446(17) 0.0513(19) 0.0075(14) 0.0231(15) 0.0049(14)
F8 0.0466(17) 0.0410(16) 0.0361(15) -0.0029(12) 0.0117(13) 0.0121(13)
C46A 0.054(4) 0.068(4) 0.061(4) -0.012(3) 0.011(3) 0.008(3)
Cl1A 0.0740(11) 0.0658(10) 0.0642(10) 0.0090(8) 0.0195(8) 0.0402(9)
Cl2A 0.0385(14) 0.0665(18) 0.0391(13) -0.0061(12) 0.0017(11) 0.0187(13)
C46B 0.054(4) 0.068(4) 0.061(4) -0.012(3) 0.011(3) 0.008(3)
Cl1B 0.0740(11) 0.0658(10) 0.0642(10) 0.0090(8) 0.0195(8) 0.0402(9)
Cl2B 0.096(3) 0.0538(18) 0.067(2) -0.0120(16) 0.036(2) 0.0161(18)
C47 0.095(13) 0.076(11) 0.031(7) -0.011(6) -0.031(7) 0.016(8)
Cl3 0.090(3) 0.061(2) 0.077(2) -0.0123(17) 0.036(2) 0.0134(19)
Cl4 0.214(7) 0.048(2) 0.110(4) -0.006(2) -0.084(4) 0.015(3)

loop_
_atom_type_symbol
_atom_type_description
_atom_type_scat_dispersion_real
_atom_type_scat_dispersion_imag
_atom_type_scat_source
C C 0.0033 0.0016 'International Tables Vol C Tables 4.2.6.8 and 6.1.1.4'
H H 0.0000 0.0000 'International Tables Vol C Tables 4.2.6.8 and 6.1.1.4'
B B 0.0013 0.0007 'International Tables Vol C Tables 4.2.6.8 and 6.1.1.4'
N N 0.0061 0.0033 'International Tables Vol C Tables 4.2.6.8 and 6.1.1.4'
F F 0.0171 0.0103 'International Tables Vol C Tables 4.2.6.8 and 6.1.1.4'
P P 0.1023 0.0942 'International Tables Vol C Tables 4.2.6.8 and 6.1.1.4'
Rh Rh -1.1178 0.9187 'International Tables Vol C Tables 4.2.6.8 and 6.1.1.4'
Cl Cl 0.1484 0.1585 'International Tables Vol C Tables 4.2.6.8 and 6.1.1.4'

loop_
_geom_angle_atom_site_label_1
_geom_angle_atom_site_label_2
_geom_angle_atom_site_label_3
_geom_angle
C22 Rh1 C26 96.56(19)
C22 Rh1 C27 81.59(18)
C26 Rh1 C27 38.14(19)
C22 Rh1 C23 38.1(2)
C26 Rh1 C23 81.0(2)
C27 Rh1 C23 90.40(19)
C22 Rh1 C7 93.94(18)
C26 Rh1 C7 162.94(18)
C27 Rh1 C7 157.96(18)
C23 Rh1 C7 99.36(19)
C22 Rh1 C4 160.64(18)
C26 Rh1 C4 96.01(18)
C27 Rh1 C4 99.58(17)
C23 Rh1 C4 159.83(19)
C7 Rh1 C4 77.68(16)
C22 Rh1 C6 117.24(18)
C26 Rh1 C6 127.31(19)
C27 Rh1 C6 160.15(19)
C23 Rh1 C6 100.92(18)
C7 Rh1 C6 35.70(17)
C4 Rh1 C6 64.95(16)
C22 Rh1 C5 152.42(18)
C26 Rh1 C5 100.74(19)
C27 Rh1 C5 124.73(18)
C23 Rh1 C5 124.42(19)
C7 Rh1 C5 64.80(18)
C4 Rh1 C5 36.24(16)
C6 Rh1 C5 35.73(17)
C22 Rh1 C8 99.47(18)
C26 Rh1 C8 152.85(17)
C27 Rh1 C8 123.58(17)
C23 Rh1 C8 124.35(19)
C7 Rh1 C8 35.62(14)
C4 Rh1 C8 63.61(15)
C6 Rh1 C8 62.44(16)
C5 Rh1 C8 73.90(16)
C22 Rh1 C3 125.11(17)
C26 Rh1 C3 118.96(17)
C27 Rh1 C3 100.86(17)
C23 Rh1 C3 158.41(19)
C7 Rh1 C3 64.11(15)
C4 Rh1 C3 35.55(14)
C6 Rh1 C3 74.15(15)
C5 Rh1 C3 63.10(15)
C8 Rh1 C3 34.57(14)
N2 Rh2 C34 158.47(16)
N2 Rh2 C35 163.28(16)
C34 Rh2 C35 37.48(17)
N2 Rh2 C30 89.51(16)
C34 Rh2 C30 96.14(17)
C35 Rh2 C30 80.16(18)
N2 Rh2 C31 92.17(16)
C34 Rh2 C31 80.71(16)
C35 Rh2 C31 87.14(17)
C30 Rh2 C31 35.87(18)
N2 Rh2 P1 91.40(10)
C34 Rh2 P1 88.13(12)
C35 Rh2 P1 95.47(12)
C30 Rh2 P1 165.85(13)
C31 Rh2 P1 158.06(13)
C1 P1 C10 101.32(19)
C1 P1 C16 104.14(19)
C10 P1 C16 105.73(18)
C1 P1 Rh2 110.40(13)
C10 P1 Rh2 116.88(14)
C16 P1 Rh2 116.59(13)
C39 N2 C38 114.7(4)
C39 N2 Rh2 129.2(3)
C38 N2 Rh2 116.1(3)
C8 N1 C1 109.4(3)
C8 N1 H1 125.3
C1 N1 H1 125.3
C2 C1 N1 109.5(4)
C2 C1 P1 130.0(3)
N1 C1 P1 120.3(3)
C1 C2 C3 106.1(4)
C1 C2 C9 129.2(4)
C3 C2 C9 124.7(4)
C8 C3 C2 107.4(4)
C8 C3 C4 119.0(4)
C2 C3 C4 133.5(4)
C8 C3 Rh1 72.4(2)
C2 C3 Rh1 129.4(3)
C4 C3 Rh1 67.3(2)
C5 C4 C3 119.1(4)
C5 C4 Rh1 72.8(3)
C3 C4 Rh1 77.1(2)
C5 C4 H4 120.5
C3 C4 H4 120.5
Rh1 C4 H4 120.5
C6 C5 C4 119.8(4)
C6 C5 Rh1 71.4(3)
C4 C5 Rh1 71.0(2)
C6 C5 H5 119.6
C4 C5 H5 119.6
Rh1 C5 H5 119.6
C7 C6 C5 121.8(4)
C7 C6 Rh1 71.3(3)
C5 C6 Rh1 72.9(3)
C7 C6 H6 118.6
C5 C6 H6 118.6
Rh1 C6 H6 118.6
C6 C7 C8 118.6(4)
C6 C7 Rh1 73.0(3)
C8 C7 Rh1 77.5(3)
C6 C7 H7 120.7
C8 C7 H7 120.7
Rh1 C7 H7 120.7
N1 C8 C3 107.6(4)
N1 C8 C7 132.0(4)
C3 C8 C7 120.3(4)
N1 C8 Rh1 130.8(3)
C3 C8 Rh1 73.0(2)
C7 C8 Rh1 66.9(2)
C2 C9 H9A 109.5
C2 C9 H9B 109.5
H9A C9 H9B 109.5
C2 C9 H9C 109.5
H9A C9 H9C 109.5
H9B C9 H9C 109.5
C11 C10 C15 118.3(4)
C11 C10 P1 118.3(3)
C15 C10 P1 123.1(3)
C10 C11 C12 121.5(4)
C10 C11 H11 119.3
C12 C11 H11 119.3
C13 C12 C11 119.1(5)
C13 C12 H12 120.5
C11 C12 H12 120.5
C14 C13 C12 120.2(4)
C14 C13 H13 119.9
C12 C13 H13 119.9
C15 C14 C13 120.5(4)
C15 C14 H14 119.8
C13 C14 H14 119.8
C14 C15 C10 120.4(4)
C14 C15 H15 119.8
C10 C15 H15 119.8
C21 C16 C17 119.0(4)
C21 C16 P1 118.5(3)
C17 C16 P1 122.5(3)
C18 C17 C16 119.8(4)
C18 C17 H17 120.1
C16 C17 H17 120.1
C19 C18 C17 120.9(4)
C19 C18 H18 119.5
C17 C18 H18 119.5
C18 C19 C20 119.7(4)
C18 C19 H19 120.1
C20 C19 H19 120.1
C19 C20 C21 119.8(4)
C19 C20 H20 120.1
C21 C20 H20 120.1
C20 C21 C16 120.8(4)
C20 C21 H21 119.6
C16 C21 H21 119.6
C23 C22 C29 123.3(5)
C23 C22 Rh1 71.6(3)
C29 C22 Rh1 111.2(3)
C23 C22 H22 114.4
C29 C22 H22 114.4
Rh1 C22 H22 114.4
C22 C23 C24 122.9(5)
C22 C23 Rh1 70.4(3)
C24 C23 Rh1 112.7(4)
C22 C23 H23 114.4
C24 C23 H23 114.4
Rh1 C23 H23 114.4
C25 C24 C23 114.0(5)
C25 C24 H24A 108.8
C23 C24 H24A 108.8
C25 C24 H24B 108.8
C23 C24 H24B 108.8
H24A C24 H24B 107.6
C24 C25 C26 113.7(5)
C24 C25 H25A 108.8
C26 C25 H25A 108.8
C24 C25 H25B 108.8
C26 C25 H25B 108.8
H25A C25 H25B 107.7
C27 C26 C25 125.3(5)
C27 C26 Rh1 71.1(3)
C25 C26 Rh1 110.9(4)
C27 C26 H26 113.9
C25 C26 H26 113.9
Rh1 C26 H26 113.9
C26 C27 C28 122.4(5)
C26 C27 Rh1 70.7(3)
C28 C27 Rh1 112.8(3)
C26 C27 H27 114.5
C28 C27 H27 114.5
Rh1 C27 H27 114.5
C29 C28 C27 114.1(4)
C29 C28 H28A 108.7
C27 C28 H28A 108.7
C29 C28 H28B 108.7
C27 C28 H28B 108.7
H28A C28 H28B 107.6
C28 C29 C22 114.4(4)
C28 C29 H29A 108.7
C22 C29 H29A 108.7
C28 C29 H29B 108.7
C22 C29 H29B 108.7
H29A C29 H29B 107.6
C31 C30 C37 126.3(4)
C31 C30 Rh2 72.6(3)
C37 C30 Rh2 107.4(3)
C31 C30 H30 114.0
C37 C30 H30 114.0
Rh2 C30 H30 114.0
C30 C31 C32 125.1(5)
C30 C31 Rh2 71.6(2)
C32 C31 Rh2 111.3(3)
C30 C31 H31 113.8
C32 C31 H31 113.8
Rh2 C31 H31 113.8
C31 C32 C33 113.3(4)
C31 C32 H32A 108.9
C33 C32 H32A 108.9
C31 C32 H32B 108.9
C33 C32 H32B 108.9
H32A C32 H32B 107.7
C34 C33 C32 113.5(4)
C34 C33 H33A 108.9
C32 C33 H33A 108.9
C34 C33 H33B 108.9
C32 C33 H33B 108.9
H33A C33 H33B 107.7
C35 C34 C33 124.5(4)
C35 C34 Rh2 71.5(2)
C33 C34 Rh2 110.4(3)
C35 C34 H34 114.2
C33 C34 H34 114.2
Rh2 C34 H34 114.2
C34 C35 C36 124.2(4)
C34 C35 Rh2 71.0(3)
C36 C35 Rh2 113.5(3)
C34 C35 H35 113.6
C36 C35 H35 113.6
Rh2 C35 H35 113.6
C37 C36 C35 112.2(4)
C37 C36 H36A 109.2
C35 C36 H36A 109.2
C37 C36 H36B 109.2
C35 C36 H36B 109.2
H36A C36 H36B 107.9
C30 C37 C36 113.1(4)
C30 C37 H37A 109.0
C36 C37 H37A 109.0
C30 C37 H37B 109.0
C36 C37 H37B 109.0
H37A C37 H37B 107.8
N2 C38 H38A 109.5
N2 C38 H38B 109.5
H38A C38 H38B 109.5
N2 C38 H38C 109.5
H38A C38 H38C 109.5
H38B C38 H38C 109.5
N2 C39 C40 126.8(4)
N2 C39 H39 116.6
C40 C39 H39 116.6
C41 C40 C45 118.9(4)
C41 C40 C39 116.5(4)
C45 C40 C39 124.6(4)
C42 C41 C40 120.1(4)
C42 C41 H41 120.0
C40 C41 H41 120.0
C43 C42 C41 119.8(4)
C43 C42 H42 120.1
C41 C42 H42 120.1
C42 C43 C44 120.7(5)
C42 C43 H43 119.6
C44 C43 H43 119.6
C45 C44 C43 119.1(4)
C45 C44 H44 120.4
C43 C44 H44 120.4
C44 C45 C40 121.3(4)
C44 C45 H45 119.3
C40 C45 H45 119.3
F4 B1 F3 112.5(5)
F4 B1 F1 111.4(6)
F3 B1 F1 107.4(5)
F4 B1 F2 108.1(5)
F3 B1 F2 106.5(5)
F1 B1 F2 110.8(6)
F6 B2 F7 111.1(4)
F6 B2 F8 109.6(4)
F7 B2 F8 109.4(4)
F6 B2 F5 108.7(4)
F7 B2 F5 108.6(4)
F8 B2 F5 109.4(4)
Cl2A C46A Cl1A 113.7(4)
Cl2A C46A H46A 108.8
Cl1A C46A H46A 108.8
Cl2A C46A H46B 108.8
Cl1A C46A H46B 108.8
H46A C46A H46B 107.7
Cl4 C47 Cl3 115.5(9)
Cl4 C47 H47A 108.4
Cl3 C47 H47A 108.4
Cl4 C47 H47B 108.4
Cl3 C47 H47B 108.4
H47A C47 H47B 107.5

loop_
_geom_bond_atom_site_label_1
_geom_bond_atom_site_label_2
_geom_bond_distance
Rh1 C22 2.127(5)
Rh1 C26 2.134(5)
Rh1 C27 2.140(5)
Rh1 C23 2.142(5)
Rh1 C7 2.252(4)
Rh1 C4 2.270(4)
Rh1 C6 2.273(4)
Rh1 C5 2.293(5)
Rh1 C8 2.391(4)
Rh1 C3 2.399(4)
Rh2 N2 2.105(4)
Rh2 C34 2.153(4)
Rh2 C35 2.158(4)
Rh2 C30 2.236(4)
Rh2 C31 2.249(4)
Rh2 P1 2.3190(10)
P1 C1 1.808(4)
P1 C10 1.830(4)
P1 C16 1.831(4)
N2 C39 1.280(6)
N2 C38 1.472(6)
N1 C8 1.354(6)
N1 C1 1.387(5)
N1 H1 0.8800
C1 C2 1.381(6)
C2 C3 1.428(6)
C2 C9 1.497(5)
C3 C8 1.423(6)
C3 C4 1.431(6)
C4 C5 1.419(6)
C4 H4 1.0000
C5 C6 1.401(7)
C5 H5 1.0000
C6 C7 1.387(7)
C6 H6 1.0000
C7 C8 1.426(6)
C7 H7 1.0000
C9 H9A 0.9800
C9 H9B 0.9800
C9 H9C 0.9800
C10 C11 1.389(6)
C10 C15 1.399(6)
C11 C12 1.395(6)
C11 H11 0.9500
C12 C13 1.385(7)
C12 H12 0.9500
C13 C14 1.383(7)
C13 H13 0.9500
C14 C15 1.382(6)
C14 H14 0.9500
C15 H15 0.9500
C16 C21 1.392(6)
C16 C17 1.399(6)
C17 C18 1.385(6)
C17 H17 0.9500
C18 C19 1.381(7)
C18 H18 0.9500
C19 C20 1.387(6)
C19 H19 0.9500
C20 C21 1.389(6)
C20 H20 0.9500
C21 H21 0.9500
C22 C23 1.393(7)
C22 C29 1.514(7)
C22 H22 1.0000
C23 C24 1.520(8)
C23 H23 1.0000
C24 C25 1.476(9)
C24 H24A 0.9900
C24 H24B 0.9900
C25 C26 1.513(8)
C25 H25A 0.9900
C25 H25B 0.9900
C26 C27 1.397(7)
C26 H26 1.0000
C27 C28 1.517(7)
C27 H27 1.0000
C28 C29 1.489(7)
C28 H28A 0.9900
C28 H28B 0.9900
C29 H29A 0.9900
C29 H29B 0.9900
C30 C31 1.381(7)
C30 C37 1.503(7)
C30 H30 1.0000
C31 C32 1.516(6)
C31 H31 1.0000
C32 C33 1.543(6)
C32 H32A 0.9900
C32 H32B 0.9900
C33 C34 1.520(6)
C33 H33A 0.9900
C33 H33B 0.9900
C34 C35 1.385(6)
C34 H34 1.0000
C35 C36 1.528(6)
C35 H35 1.0000
C36 C37 1.521(7)
C36 H36A 0.9900
C36 H36B 0.9900
C37 H37A 0.9900
C37 H37B 0.9900
C38 H38A 0.9800
C38 H38B 0.9800
C38 H38C 0.9800
C39 C40 1.459(6)
C39 H39 0.9500
C40 C41 1.400(6)
C40 C45 1.402(6)
C41 C42 1.391(7)
C41 H41 0.9500
C42 C43 1.384(7)
C42 H42 0.9500
C43 C44 1.401(7)
C43 H43 0.9500
C44 C45 1.370(6)
C44 H44 0.9500
C45 H45 0.9500
B1 F4 1.358(7)
B1 F3 1.379(7)
B1 F1 1.379(8)
B1 F2 1.402(8)
B2 F6 1.376(6)
B2 F7 1.378(6)
B2 F8 1.392(6)
B2 F5 1.400(6)
C46A Cl2A 1.657(7)
C46A Cl1A 1.774(7)
C46A H46A 0.9900
C46A H46B 0.9900
C47 Cl4 1.656(15)
C47 Cl3 1.789(18)
C47 H47A 0.9900
C47 H47B 0.9900

loop_
_geom_torsion_atom_site_label_1
_geom_torsion_atom_site_label_2
_geom_torsion_atom_site_label_3
_geom_torsion_atom_site_label_4
_geom_torsion
N2 Rh2 P1 C1 -86.31(18)
C34 Rh2 P1 C1 72.15(19)
C35 Rh2 P1 C1 108.96(19)
C30 Rh2 P1 C1 -179.9(5)
C31 Rh2 P1 C1 13.0(4)
N2 Rh2 P1 C10 28.74(19)
C34 Rh2 P1 C10 -172.8(2)
C35 Rh2 P1 C10 -136.0(2)
C30 Rh2 P1 C10 -64.8(6)
C31 Rh2 P1 C10 128.1(4)
N2 Rh2 P1 C16 155.16(18)
C34 Rh2 P1 C16 -46.38(19)
C35 Rh2 P1 C16 -9.58(19)
C30 Rh2 P1 C16 61.6(6)
C31 Rh2 P1 C16 -105.5(4)
C34 Rh2 N2 C39 -167.1(4)
C35 Rh2 N2 C39 35.7(7)
C30 Rh2 N2 C39 87.2(4)
C31 Rh2 N2 C39 123.0(4)
P1 Rh2 N2 C39 -78.7(4)
C34 Rh2 N2 C38 11.2(6)
C35 Rh2 N2 C38 -145.9(5)
C30 Rh2 N2 C38 -94.4(4)
C31 Rh2 N2 C38 -58.7(4)
P1 Rh2 N2 C38 99.7(3)
C8 N1 C1 C2 0.3(5)
C8 N1 C1 P1 176.4(3)
C10 P1 C1 C2 46.0(4)
C16 P1 C1 C2 -63.6(4)
Rh2 P1 C1 C2 170.5(4)
C10 P1 C1 N1 -129.2(3)
C16 P1 C1 N1 121.2(3)
Rh2 P1 C1 N1 -4.7(4)
N1 C1 C2 C3 -1.3(5)
P1 C1 C2 C3 -176.9(3)
N1 C1 C2 C9 178.4(4)
P1 C1 C2 C9 2.8(7)
C1 C2 C3 C8 1.7(5)
C9 C2 C3 C8 -178.0(4)
C1 C2 C3 C4 178.2(5)
C9 C2 C3 C4 -1.5(8)
C1 C2 C3 Rh1 83.0(4)
C9 C2 C3 Rh1 -96.7(5)
C22 Rh1 C3 C8 48.3(3)
C26 Rh1 C3 C8 171.6(3)
C27 Rh1 C3 C8 135.6(3)
C23 Rh1 C3 C8 15.3(6)
C7 Rh1 C3 C8 -27.4(2)
C4 Rh1 C3 C8 -133.1(4)
C6 Rh1 C3 C8 -64.2(3)
C5 Rh1 C3 C8 -100.8(3)
C22 Rh1 C3 C2 -50.1(4)
C26 Rh1 C3 C2 73.2(4)
C27 Rh1 C3 C2 37.2(4)
C23 Rh1 C3 C2 -83.1(6)
C7 Rh1 C3 C2 -125.8(4)
C4 Rh1 C3 C2 128.5(5)
C6 Rh1 C3 C2 -162.6(4)
C5 Rh1 C3 C2 160.8(4)
C8 Rh1 C3 C2 -98.4(4)
C22 Rh1 C3 C4 -178.6(3)
C26 Rh1 C3 C4 -55.3(3)
C27 Rh1 C3 C4 -91.3(3)
C23 Rh1 C3 C4 148.4(5)
C7 Rh1 C3 C4 105.7(3)
C6 Rh1 C3 C4 68.9(3)
C5 Rh1 C3 C4 32.3(3)
C8 Rh1 C3 C4 133.1(4)
C8 C3 C4 C5 -9.0(6)
C2 C3 C4 C5 174.9(4)
Rh1 C3 C4 C5 -61.7(4)
C8 C3 C4 Rh1 52.7(4)
C2 C3 C4 Rh1 -123.4(5)
C22 Rh1 C4 C5 129.8(5)
C26 Rh1 C4 C5 -100.0(3)
C27 Rh1 C4 C5 -138.3(3)
C23 Rh1 C4 C5 -19.6(7)
C7 Rh1 C4 C5 63.9(3)
C6 Rh1 C4 C5 28.6(3)
C8 Rh1 C4 C5 98.8(3)
C3 Rh1 C4 C5 126.4(4)
C22 Rh1 C4 C3 3.4(6)
C26 Rh1 C4 C3 133.6(3)
C27 Rh1 C4 C3 95.3(3)
C23 Rh1 C4 C3 -146.0(5)
C7 Rh1 C4 C3 -62.4(3)
C6 Rh1 C4 C3 -97.8(3)
C5 Rh1 C4 C3 -126.4(4)
C8 Rh1 C4 C3 -27.6(2)
C3 C4 C5 C6 9.8(6)
Rh1 C4 C5 C6 -54.1(4)
C3 C4 C5 Rh1 64.0(4)
C22 Rh1 C5 C6 -14.5(5)
C26 Rh1 C5 C6 -142.4(3)
C27 Rh1 C5 C6 -175.0(3)
C23 Rh1 C5 C6 -56.0(4)
C7 Rh1 C5 C6 28.0(3)
C4 Rh1 C5 C6 132.1(4)
C8 Rh1 C5 C6 64.9(3)
C3 Rh1 C5 C6 100.4(3)
C22 Rh1 C5 C4 -146.6(4)
C26 Rh1 C5 C4 85.5(3)
C27 Rh1 C5 C4 52.9(3)
C23 Rh1 C5 C4 171.9(3)
C7 Rh1 C5 C4 -104.1(3)
C6 Rh1 C5 C4 -132.1(4)
C8 Rh1 C5 C4 -67.1(3)
C3 Rh1 C5 C4 -31.7(2)
C4 C5 C6 C7 -0.3(7)
Rh1 C5 C6 C7 -54.2(4)
C4 C5 C6 Rh1 53.9(4)
C22 Rh1 C6 C7 -54.2(3)
C26 Rh1 C6 C7 -177.9(3)
C27 Rh1 C6 C7 145.4(5)
C23 Rh1 C6 C7 -90.9(3)
C4 Rh1 C6 C7 104.3(3)
C5 Rh1 C6 C7 133.3(4)
C8 Rh1 C6 C7 32.3(3)
C3 Rh1 C6 C7 67.5(3)
C22 Rh1 C6 C5 172.5(3)
C26 Rh1 C6 C5 48.9(4)
C27 Rh1 C6 C5 12.1(7)
C23 Rh1 C6 C5 135.9(3)
C7 Rh1 C6 C5 -133.3(4)
C4 Rh1 C6 C5 -29.0(3)
C8 Rh1 C6 C5 -100.9(3)
C3 Rh1 C6 C5 -65.8(3)
C5 C6 C7 C8 -9.9(7)
Rh1 C6 C7 C8 -64.8(4)
C5 C6 C7 Rh1 55.0(4)
C22 Rh1 C7 C6 133.7(3)
C26 Rh1 C7 C6 5.7(7)
C27 Rh1 C7 C6 -149.1(4)
C23 Rh1 C7 C6 95.7(3)
C4 Rh1 C7 C6 -64.0(3)
C5 Rh1 C7 C6 -28.0(3)
C8 Rh1 C7 C6 -125.5(4)
C3 Rh1 C7 C6 -98.9(3)
C22 Rh1 C7 C8 -100.8(3)
C26 Rh1 C7 C8 131.3(6)
C27 Rh1 C7 C8 -23.5(6)
C23 Rh1 C7 C8 -138.8(3)
C4 Rh1 C7 C8 61.6(3)
C6 Rh1 C7 C8 125.5(4)
C5 Rh1 C7 C8 97.5(3)
C3 Rh1 C7 C8 26.6(2)
C1 N1 C8 C3 0.8(5)
C1 N1 C8 C7 -176.2(4)
C1 N1 C8 Rh1 -81.7(4)
C2 C3 C8 N1 -1.6(5)
C4 C3 C8 N1 -178.6(4)
Rh1 C3 C8 N1 -128.3(3)
C2 C3 C8 C7 175.9(4)
C4 C3 C8 C7 -1.2(6)
Rh1 C3 C8 C7 49.2(4)
C2 C3 C8 Rh1 126.7(3)
C4 C3 C8 Rh1 -50.3(3)
C6 C7 C8 N1 -172.7(4)
Rh1 C7 C8 N1 124.9(5)
C6 C7 C8 C3 10.5(6)
Rh1 C7 C8 C3 -51.9(4)
C6 C7 C8 Rh1 62.4(4)
C22 Rh1 C8 N1 -42.9(4)
C26 Rh1 C8 N1 82.5(5)
C27 Rh1 C8 N1 43.2(4)
C23 Rh1 C8 N1 -74.4(4)
C7 Rh1 C8 N1 -126.4(5)
C4 Rh1 C8 N1 127.1(4)
C6 Rh1 C8 N1 -158.8(4)
C5 Rh1 C8 N1 164.6(4)
C3 Rh1 C8 N1 98.8(5)
C22 Rh1 C8 C3 -141.8(3)
C26 Rh1 C8 C3 -16.3(5)
C27 Rh1 C8 C3 -55.6(3)
C23 Rh1 C8 C3 -173.3(3)
C7 Rh1 C8 C3 134.8(4)
C4 Rh1 C8 C3 28.3(2)
C6 Rh1 C8 C3 102.4(3)
C5 Rh1 C8 C3 65.7(3)
C22 Rh1 C8 C7 83.5(3)
C26 Rh1 C8 C7 -151.1(4)
C27 Rh1 C8 C7 169.6(3)
C23 Rh1 C8 C7 52.0(3)
C4 Rh1 C8 C7 -106.5(3)
C6 Rh1 C8 C7 -32.4(3)
C5 Rh1 C8 C7 -69.0(3)
C3 Rh1 C8 C7 -134.8(4)
C1 P1 C10 C11 44.4(4)
C16 P1 C10 C11 152.8(3)
Rh2 P1 C10 C11 -75.6(3)
C1 P1 C10 C15 -141.1(4)
C16 P1 C10 C15 -32.7(4)
Rh2 P1 C10 C15 98.9(3)
C15 C10 C11 C12 -0.6(6)
P1 C10 C11 C12 174.2(3)
C10 C11 C12 C13 0.1(7)
C11 C12 C13 C14 0.8(7)
C12 C13 C14 C15 -1.2(7)
C13 C14 C15 C10 0.6(7)
C11 C10 C15 C14 0.2(6)
P1 C10 C15 C14 -174.3(3)
C1 P1 C16 C21 177.6(3)
C10 P1 C16 C21 71.2(3)
Rh2 P1 C16 C21 -60.5(3)
C1 P1 C16 C17 -3.9(4)
C10 P1 C16 C17 -110.3(3)
Rh2 P1 C16 C17 117.9(3)
C21 C16 C17 C18 -1.9(6)
P1 C16 C17 C18 179.6(3)
C16 C17 C18 C19 -0.3(6)
C17 C18 C19 C20 1.2(7)
C18 C19 C20 C21 0.0(6)
C19 C20 C21 C16 -2.2(6)
C17 C16 C21 C20 3.1(6)
P1 C16 C21 C20 -178.3(3)
C26 Rh1 C22 C23 66.4(3)
C27 Rh1 C22 C23 101.6(3)
C7 Rh1 C22 C23 -100.2(3)
C4 Rh1 C22 C23 -163.5(5)
C6 Rh1 C22 C23 -71.8(3)
C5 Rh1 C22 C23 -62.3(5)
C8 Rh1 C22 C23 -135.6(3)
C3 Rh1 C22 C23 -161.0(3)
C26 Rh1 C22 C29 -53.1(4)
C27 Rh1 C22 C29 -17.9(4)
C23 Rh1 C22 C29 -119.4(5)
C7 Rh1 C22 C29 140.4(4)
C4 Rh1 C22 C29 77.1(6)
C6 Rh1 C22 C29 168.7(3)
C5 Rh1 C22 C29 178.2(4)
C8 Rh1 C22 C29 104.9(4)
C3 Rh1 C22 C29 79.5(4)
C29 C22 C23 C24 -1.2(8)
Rh1 C22 C23 C24 -104.9(5)
C29 C22 C23 Rh1 103.7(5)
C26 Rh1 C23 C22 -112.9(3)
C27 Rh1 C23 C22 -75.7(3)
C7 Rh1 C23 C22 84.4(3)
C4 Rh1 C23 C22 164.1(4)
C6 Rh1 C23 C22 120.7(3)
C5 Rh1 C23 C22 150.2(3)
C8 Rh1 C23 C22 56.7(3)
C3 Rh1 C23 C22 46.2(6)
C22 Rh1 C23 C24 118.4(5)
C26 Rh1 C23 C24 5.6(4)
C27 Rh1 C23 C24 42.7(4)
C7 Rh1 C23 C24 -157.2(4)
C4 Rh1 C23 C24 -77.4(7)
C6 Rh1 C23 C24 -120.9(4)
C5 Rh1 C23 C24 -91.4(4)
C8 Rh1 C23 C24 175.1(4)
C3 Rh1 C23 C24 164.7(4)
C22 C23 C24 C25 90.4(7)
Rh1 C23 C24 C25 9.8(7)
C23 C24 C25 C26 -26.7(8)
C24 C25 C26 C27 -50.4(8)
C24 C25 C26 Rh1 30.8(6)
C22 Rh1 C26 C27 67.4(3)
C23 Rh1 C26 C27 102.3(3)
C7 Rh1 C26 C27 -165.0(5)
C4 Rh1 C26 C27 -97.9(3)
C6 Rh1 C26 C27 -160.8(3)
C5 Rh1 C26 C27 -134.2(3)
C8 Rh1 C26 C27 -58.6(5)
C3 Rh1 C26 C27 -69.1(3)
C22 Rh1 C26 C25 -54.2(4)
C27 Rh1 C26 C25 -121.6(5)
C23 Rh1 C26 C25 -19.3(4)
C7 Rh1 C26 C25 73.4(7)
C4 Rh1 C26 C25 140.5(4)
C6 Rh1 C26 C25 77.6(4)
C5 Rh1 C26 C25 104.2(4)
C8 Rh1 C26 C25 179.8(3)
C3 Rh1 C26 C25 169.3(3)
C25 C26 C27 C28 -2.6(8)
Rh1 C26 C27 C28 -105.3(4)
C25 C26 C27 Rh1 102.8(5)
C22 Rh1 C27 C26 -112.0(3)
C23 Rh1 C27 C26 -74.9(3)
C7 Rh1 C27 C26 168.3(4)
C4 Rh1 C27 C26 87.5(3)
C6 Rh1 C27 C26 50.4(6)
C5 Rh1 C27 C26 59.0(3)
C8 Rh1 C27 C26 152.1(3)
C3 Rh1 C27 C26 123.7(3)
C22 Rh1 C27 C28 5.9(4)
C26 Rh1 C27 C28 118.0(5)
C23 Rh1 C27 C28 43.1(4)
C7 Rh1 C27 C28 -73.7(6)
C4 Rh1 C27 C28 -154.5(4)
C6 Rh1 C27 C28 168.4(4)
C5 Rh1 C27 C28 177.0(3)
C8 Rh1 C27 C28 -89.9(4)
C3 Rh1 C27 C28 -118.4(4)
C26 C27 C28 C29 88.5(6)
Rh1 C27 C28 C29 7.5(6)
C27 C28 C29 C22 -23.2(7)
C23 C22 C29 C28 -53.7(7)
Rh1 C22 C29 C28 27.6(6)
N2 Rh2 C30 C31 94.4(3)
C34 Rh2 C30 C31 -64.8(3)
C35 Rh2 C30 C31 -98.8(3)
P1 Rh2 C30 C31 -171.8(4)
N2 Rh2 C30 C37 -142.1(3)
C34 Rh2 C30 C37 58.7(3)
C35 Rh2 C30 C37 24.7(3)
C31 Rh2 C30 C37 123.5(5)
P1 Rh2 C30 C37 -48.3(7)
C37 C30 C31 C32 4.4(7)
Rh2 C30 C31 C32 103.5(4)
C37 C30 C31 Rh2 -99.1(4)
N2 Rh2 C31 C30 -86.2(3)
C34 Rh2 C31 C30 114.3(3)
C35 Rh2 C31 C30 77.1(3)
P1 Rh2 C31 C30 174.7(3)
N2 Rh2 C31 C32 152.5(4)
C34 Rh2 C31 C32 -7.1(3)
C35 Rh2 C31 C32 -44.2(4)
C30 Rh2 C31 C32 -121.3(5)
P1 Rh2 C31 C32 53.3(6)
C30 C31 C32 C33 -92.6(5)
Rh2 C31 C32 C33 -10.7(5)
C31 C32 C33 C34 31.4(6)
C32 C33 C34 C35 44.2(6)
C32 C33 C34 Rh2 -36.9(5)
N2 Rh2 C34 C35 -169.4(4)
C30 Rh2 C34 C35 -65.0(3)
C31 Rh2 C34 C35 -97.5(3)
P1 Rh2 C34 C35 101.5(2)
N2 Rh2 C34 C33 -48.5(6)
C35 Rh2 C34 C33 120.9(4)
C30 Rh2 C34 C33 55.9(3)
C31 Rh2 C34 C33 23.4(3)
P1 Rh2 C34 C33 -137.6(3)
C33 C34 C35 C36 3.6(7)
Rh2 C34 C35 C36 106.0(4)
C33 C34 C35 Rh2 -102.4(4)
N2 Rh2 C35 C34 166.5(4)
C30 Rh2 C35 C34 113.9(3)
C31 Rh2 C35 C34 78.4(3)
P1 Rh2 C35 C34 -79.7(2)
N2 Rh2 C35 C36 46.6(7)
C34 Rh2 C35 C36 -119.9(4)
C30 Rh2 C35 C36 -6.0(3)
C31 Rh2 C35 C36 -41.5(3)
P1 Rh2 C35 C36 160.4(3)
C34 C35 C36 C37 -96.4(5)
Rh2 C35 C36 C37 -14.0(5)
C31 C30 C37 C36 40.5(6)
Rh2 C30 C37 C36 -40.3(4)
C35 C36 C37 C30 36.9(5)
C38 N2 C39 C40 179.9(4)
Rh2 N2 C39 C40 -1.7(7)
N2 C39 C40 C41 161.8(4)
N2 C39 C40 C45 -16.2(7)
C45 C40 C41 C42 1.6(6)
C39 C40 C41 C42 -176.5(4)
C40 C41 C42 C43 -1.6(7)
C41 C42 C43 C44 0.3(7)
C42 C43 C44 C45 1.1(7)
C43 C44 C45 C40 -1.1(7)
C41 C40 C45 C44 -0.2(6)
C39 C40 C45 C44 177.7(4)
